data_7041129
loop_
_publ_author_name
'Zhang, Ru-Xia'
'Chang, Yi-Xin'
'Shen, Hai-Yun'
'Wang, Wen-Min'
'Zhou, Xiao-Pu'
'Wang, Ni-Ni'
'Cui, Jian-Zhong'
'Gao, Hong-Ling'

_publ_section_title
;
 Modulation of the relaxation dynamics of linear-shaped tetranuclear
 rare-earth clusters through utilizing different solvents.
;
_journal_issue 47
_journal_name_full 'Dalton transactions (Cambridge, England : 2003)'
_journal_page_first 19117
_journal_page_last 19126
_journal_paper_doi 10.1039/c6dt03500k
_journal_volume 45
_journal_year 2016
_chemical_formula_moiety 'C152 H122 Dy4 N10 O24'
_chemical_formula_sum 'C152 H122 Dy4 N10 O24'
_chemical_formula_weight 3122.59
_space_group_crystal_system monoclinic
_space_group_IT_number 14
_space_group_name_Hall '-P 2yn'
_space_group_name_H-M_alt 'P 1 21/n 1'
_symmetry_space_group_name_Hall '-P 2yn'
_symmetry_space_group_name_H-M 'P 1 21/n 1'
_atom_sites_solution_hydrogens geom
_atom_sites_solution_primary direct
_audit_creation_date 2016-09-29
_audit_creation_method
;
Olex2 1.2
(compiled 2016.09.09 svn.r3337 for OlexSys, GUI svn.r5227)
;
_audit_update_record
;
2016-11-04 deposited with the CCDC.
2016-11-07 downloaded from the CCDC.
;
_cell_angle_alpha 90
_cell_angle_beta 102.990(2)
_cell_angle_gamma 90
_cell_formula_units_Z 2
_cell_length_a 13.5775(12)
_cell_length_b 18.5073(15)
_cell_length_c 27.600(2)
_cell_measurement_reflns_used 15606
_cell_measurement_temperature 113
_cell_measurement_theta_max 27.5
_cell_measurement_theta_min 3.0
_cell_volume 6757.9(9)
_computing_cell_refinement
;
CrystalClear-SM Expert 2.1 b42 (Rigaku, 2015)
;
_computing_data_collection
;
CrystalClear-SM Expert 2.1 b42 (Rigaku, 2015)
;
_computing_data_reduction
;
CrystalClear-SM Expert 2.1 b42 (Rigaku, 2015)
;
_computing_molecular_graphics 'Olex2 (Dolomanov et al., 2009)'
_computing_publication_material 'Olex2 (Dolomanov et al., 2009)'
_computing_structure_refinement 'ShelXL (Sheldrick, 2015)'
_computing_structure_solution 'ShelXS (Sheldrick, 2008)'
_diffrn_ambient_temperature 113
_diffrn_detector PILT
_diffrn_detector_area_resol_mean 5.8140
_diffrn_measured_fraction_theta_full 0.998
_diffrn_measured_fraction_theta_max 0.996
_diffrn_measurement_details
;
scan:
    Number of images: 360
               Slice: -105.0000 - 75.0000
         Image width: 0.5000
            Exp time: 5.0000
       Rotation axis: Omega
               Omega: 0.0000
                 Chi: 45.0000
                 Phi: 0.0000
                 XTD: 44.9403
              2theta: -15.0968
scan:
    Number of images: 360
               Slice: -105.0000 - 75.0000
         Image width: 0.5000
            Exp time: 5.0000
       Rotation axis: Omega
               Omega: 0.0000
                 Chi: 45.0000
                 Phi: 90.0000
                 XTD: 44.9403
              2theta: -15.0968
scan:
    Number of images: 360
               Slice: -105.0000 - 75.0000
         Image width: 0.5000
            Exp time: 5.0000
       Rotation axis: Omega
               Omega: 0.0000
                 Chi: 45.0000
                 Phi: 180.0000
                 XTD: 44.9403
              2theta: -15.0968
;
_diffrn_measurement_device
;
AFC10: Fixed Chi 2 circle
;
_diffrn_measurement_device_type 'Rigaku Pilatus 200K'
_diffrn_measurement_method '\w scans'
_diffrn_measurement_specimen_support Fiber
_diffrn_orient_matrix_type d*Trek
_diffrn_orient_matrix_UB_11 -0.042785
_diffrn_orient_matrix_UB_12 -0.057654
_diffrn_orient_matrix_UB_13 0.023635
_diffrn_orient_matrix_UB_21 -0.019151
_diffrn_orient_matrix_UB_22 0.030671
_diffrn_orient_matrix_UB_23 0.040151
_diffrn_orient_matrix_UB_31 -0.031698
_diffrn_orient_matrix_UB_32 0.004849
_diffrn_orient_matrix_UB_33 -0.018823
_diffrn_radiation_monochromator Confocal
_diffrn_radiation_type MoK\a
_diffrn_radiation_wavelength 0.71073
_diffrn_reflns_av_R_equivalents 0.0330
_diffrn_reflns_av_unetI/netI 0.0260
_diffrn_reflns_Laue_measured_fraction_full 0.998
_diffrn_reflns_Laue_measured_fraction_max 0.996
_diffrn_reflns_limit_h_max 17
_diffrn_reflns_limit_h_min -17
_diffrn_reflns_limit_k_max 24
_diffrn_reflns_limit_k_min -22
_diffrn_reflns_limit_l_max 30
_diffrn_reflns_limit_l_min -35
_diffrn_reflns_number 83687
_diffrn_reflns_point_group_measured_fraction_full 0.998
_diffrn_reflns_point_group_measured_fraction_max 0.996
_diffrn_reflns_theta_full 25.242
_diffrn_reflns_theta_max 27.534
_diffrn_reflns_theta_min 3.018
_diffrn_source 'Rotating Anode'
_diffrn_source_current 24.0
_diffrn_source_power 1.2
_diffrn_source_voltage 50.0
_exptl_absorpt_coefficient_mu 2.261
_exptl_absorpt_correction_T_max 1.000
_exptl_absorpt_correction_T_min 0.856
_exptl_absorpt_correction_type multi-scan
_exptl_crystal_colour Colorless
_exptl_crystal_density_diffrn 1.535
_exptl_crystal_density_method "'not measured'"
_exptl_crystal_description Prism
_exptl_crystal_F_000 3120
_exptl_crystal_preparation Fiber
_exptl_crystal_size_max 0.2
_exptl_crystal_size_mid 0.18
_exptl_crystal_size_min 0.12
_refine_diff_density_max 1.081
_refine_diff_density_min -1.485
_refine_diff_density_rms 0.100
_refine_ls_extinction_method none
_refine_ls_goodness_of_fit_ref 1.055
_refine_ls_hydrogen_treatment constr
_refine_ls_matrix_type full
_refine_ls_number_parameters 890
_refine_ls_number_reflns 15525
_refine_ls_number_restraints 260
_refine_ls_restrained_S_all 1.050
_refine_ls_R_factor_all 0.0472
_refine_ls_R_factor_gt 0.0334
_refine_ls_shift/su_max 0.002
_refine_ls_shift/su_mean 0.000
_refine_ls_structure_factor_coef Fsqd
_refine_ls_weighting_details 'w=1/[\s^2^(Fo^2^)+(0.0309P)^2^+17.1302P] where P=(Fo^2^+2Fc^2^)/3'
_refine_ls_weighting_scheme calc
_refine_ls_wR_factor_gt 0.0744
_refine_ls_wR_factor_ref 0.0815
_reflns_Friedel_coverage 0.000
_reflns_number_gt 12842
_reflns_number_total 15525
_reflns_threshold_expression 'I > 2\s(I)'
_cod_data_source_file c6dt03500k2.cif
_cod_data_source_block 3
_cod_depositor_comments
;
The following automatic conversions were performed:

'_exptl_absorpt_correction_type' value 'Multi-scan' changed to
'multi-scan' according to
/usr/data/users/saulius/crontab/automatic-downloads/rss-feeds/RSC/lib/dictionaries/cif_core.dic
dictionary named 'cif_core.dic' version 2.4.2 from 2011-04-26.

Automatic conversion script
Id: cif_fix_values 4268 2015-11-12 08:31:59Z antanas 

 Adding full bibliography for 7041127--7041135.cif.
;
_cod_original_cell_volume 6758.0(10)
_cod_database_code 7041129
_shelx_space_group_comment
;
The symmetry employed for this shelxl refinement is uniquely defined
by the following loop, which should always be used as a source of
symmetry information in preference to the above space-group names.
They are only intended as comments.
;
_shelx_estimated_absorpt_t_max 0.773
_shelx_estimated_absorpt_t_min 0.661
_olex2_refinement_description
;
1. Fixed Uiso
 At 1.2 times of:
  All C(H) groups
 At 1.5 times of:
  All C(H,H,H) groups, All O(H) groups
2. Restrained distances
 C67-C68 = C67-C68'
 1.52 with sigma of 0.01
3. Uiso/Uaniso restraints and constraints
C68 \\sim C69 \\sim C70 \\sim C71 \\sim C72 \\sim C73 \\sim C68' \\sim C69'
\\sim C70' \\sim C71' \\sim C72' \\sim C73': within 2A with sigma of 0.01 and
sigma for terminal atoms of 0.02
Uanis(C68) \\sim Ueq, Uanis(C69) \\sim Ueq, Uanis(C70) \\sim Ueq, Uanis(C71)
\\sim Ueq, Uanis(C72) \\sim Ueq, Uanis(C73) \\sim Ueq, Uanis(C68') \\sim Ueq,
Uanis(C69') \\sim Ueq, Uanis(C70') \\sim Ueq, Uanis(C71') \\sim Ueq,
Uanis(C72') \\sim Ueq, Uanis(C73') \\sim Ueq: with sigma of 0.01 and sigma for
terminal atoms of 0.02
4. Others
 Fixed Sof: C68(0.5) C69(0.5) H69(0.5) C70(0.5) H70(0.5) C71(0.5) H71(0.5)
 C72(0.5) H72(0.5) C73(0.5) H73(0.5) C68'(0.5) C69'(0.5) H69'(0.5) C70'(0.5)
 H70'(0.5) C71'(0.5) H71'(0.5) C72'(0.5) H72'(0.5) C73'(0.5) H73'(0.5)
5.a Aromatic/amide H refined with riding coordinates:
 C3(H3A), C4(H4), C5(H5), C7(H7), C8(H8), C10(H10), C14(H14), C15(H15),
 C16(H16), C17(H17), C18(H18), C21(H21), C24(H24), C25(H25), C26(H26), C27(H27),
  C28(H28), C29(H29), C30(H30), C31(H31), C32(H32), C33(H33), C36(H36),
 C39(H39), C40(H40), C41(H41), C42(H42), C43(H43), C44(H44), C45(H45), C46(H46),
  C47(H47), C48(H48), C51(H51), C54(H54), C55(H55), C56(H56), C57(H57),
 C58(H58), C59(H59), C60(H60), C61(H61), C62(H62), C63(H63), C66(H66), C69(H69),
  C70(H70), C71(H71), C72(H72), C73(H73), C69'(H69'), C70'(H70'), C71'(H71'),
 C72'(H72'), C73'(H73'), C74(H74)
5.b Fitted hexagon refined as free rotating group:
 C68(C69,C70,C71,C72,C73), C68'(C69',C70',C71',C72',C73')
5.c Idealised Me refined as rotating group:
 C13(H13A,H13B,H13C), C75(H75A,H75B,H75C), C76(H76A,H76B,H76C)
5.d Idealised tetrahedral OH refined as rotating group:
 O3(H3)
;
_shelx_shelxl_version_number 2014/8
_olex2_submission_special_instructions 'No special instructions were received'

loop_
_space_group_symop_operation_xyz
'x, y, z'
'-x+1/2, y+1/2, -z+1/2'
'-x, -y, -z'
'x-1/2, -y-1/2, z-1/2'

loop_
_atom_site_label
_atom_site_type_symbol
_atom_site_fract_x
_atom_site_fract_y
_atom_site_fract_z
_atom_site_U_iso_or_equiv
_atom_site_adp_type
_atom_site_occupancy
_atom_site_site_symmetry_order
_atom_site_calc_flag
_atom_site_refinement_flags_posn
_atom_site_refinement_flags_adp
_atom_site_refinement_flags_occupancy
_atom_site_disorder_assembly
_atom_site_disorder_group
Dy1 Dy 0.03705(2) 0.45712(2) 0.94331(2) 0.02231(5) Uani 1 1 d . . . . .
Dy2 Dy 0.04496(2) 0.32719(2) 0.74860(2) 0.02672(5) Uani 1 1 d . . . . .
O1 O 0.01840(18) 0.43394(12) 1.02576(9) 0.0260(5) Uani 1 1 d . . . . .
O2 O 0.06443(18) 0.50498(12) 0.86901(9) 0.0270(5) Uani 1 1 d . . . . .
O3 O 0.1069(2) 0.49330(15) 0.70833(11) 0.0443(7) Uani 1 1 d . . . . .
H3 H 0.1028 0.4625 0.6856 0.066 Uiso 1 1 calc GR . . . .
O4 O 0.18171(17) 0.52139(13) 0.97715(10) 0.0283(5) Uani 1 1 d . . . . .
O5 O 0.16899(17) 0.37776(13) 0.95649(10) 0.0298(6) Uani 1 1 d . . . . .
O6 O 0.0841(2) 0.35990(14) 0.67294(10) 0.0393(7) Uani 1 1 d . . . . .
O7 O 0.0635(2) 0.22208(13) 0.70601(10) 0.0313(6) Uani 1 1 d . . . . .
O8 O 0.2207(2) 0.32811(14) 0.76370(11) 0.0383(6) Uani 1 1 d . . . . .
O9 O 0.10630(19) 0.25025(14) 0.81410(10) 0.0330(6) Uani 1 1 d . . . . .
O10 O -0.09191(19) 0.25902(14) 0.75732(9) 0.0313(6) Uani 1 1 d . . . . .
O11 O -0.1026(2) 0.37590(15) 0.69732(11) 0.0384(6) Uani 1 1 d . . . . .
N1 N -0.0314(2) 0.33586(15) 0.95379(11) 0.0243(6) Uani 1 1 d . . . . .
N2 N 0.0017(2) 0.37569(15) 0.86775(11) 0.0244(6) Uani 1 1 d . . . . .
N3 N 0.0215(2) 0.39980(15) 0.82331(11) 0.0255(6) Uani 1 1 d . . . . .
N4 N 0.0826(2) 0.46123(16) 0.74936(12) 0.0304(7) Uani 1 1 d . . . . .
C1 C -0.0346(2) 0.31502(19) 1.00039(13) 0.0262(7) Uani 1 1 d . . . . .
C2 C -0.0055(3) 0.36797(18) 1.03884(13) 0.0258(7) Uani 1 1 d . . . . .
C3 C -0.0054(3) 0.3473(2) 1.08665(15) 0.0330(8) Uani 1 1 d . . . . .
H3A H 0.0137 0.3811 1.1129 0.040 Uiso 1 1 calc R . . . .
C4 C -0.0329(3) 0.2771(2) 1.09735(15) 0.0380(9) Uani 1 1 d . . . . .
H4 H -0.0315 0.2645 1.1309 0.046 Uiso 1 1 calc R . . . .
C5 C -0.0617(3) 0.2261(2) 1.06112(15) 0.0391(9) Uani 1 1 d . . . . .
H5 H -0.0806 0.1790 1.0694 0.047 Uiso 1 1 calc R . . . .
C6 C -0.0632(3) 0.2441(2) 1.01141(15) 0.0329(8) Uani 1 1 d . . . . .
C7 C -0.0936(3) 0.1970(2) 0.97023(15) 0.0376(9) Uani 1 1 d . . . . .
H7 H -0.1149 0.1493 0.9754 0.045 Uiso 1 1 calc R . . . .
C8 C -0.0926(3) 0.2192(2) 0.92329(15) 0.0340(8) Uani 1 1 d . . . . .
H8 H -0.1150 0.1879 0.8957 0.041 Uiso 1 1 calc R . . . .
C9 C -0.0576(3) 0.28968(19) 0.91618(14) 0.0283(7) Uani 1 1 d . . . . .
C10 C -0.0423(3) 0.31452(19) 0.86810(14) 0.0269(7) Uani 1 1 d . . . . .
H10 H -0.0638 0.2867 0.8387 0.032 Uiso 1 1 calc R . . . .
C11 C 0.0549(2) 0.46807(18) 0.82983(13) 0.0250(7) Uani 1 1 d . . . . .
C12 C 0.0807(3) 0.50368(19) 0.78559(14) 0.0270(7) Uani 1 1 d . . . . .
C13 C 0.1018(3) 0.5831(2) 0.78628(16) 0.0359(9) Uani 1 1 d . . . . .
H13A H 0.1668 0.5915 0.7773 0.054 Uiso 1 1 calc GR . . . .
H13B H 0.1046 0.6022 0.8197 0.054 Uiso 1 1 calc GR . . . .
H13C H 0.0480 0.6075 0.7623 0.054 Uiso 1 1 calc GR . . . .
C14 C 0.2947(3) 0.6396(2) 1.01122(17) 0.0393(9) Uani 1 1 d . . . . .
H14 H 0.2252 0.6445 0.9955 0.047 Uiso 1 1 calc R . . . .
C15 C 0.3510(3) 0.7007(2) 1.0281(2) 0.0524(12) Uani 1 1 d . . . . .
H15 H 0.3201 0.7470 1.0237 0.063 Uiso 1 1 calc R . . . .
C16 C 0.4519(3) 0.6945(2) 1.05114(19) 0.0497(12) Uani 1 1 d . . . . .
H16 H 0.4906 0.7363 1.0627 0.060 Uiso 1 1 calc R . . . .
C17 C 0.4960(3) 0.6270(2) 1.05723(18) 0.0439(10) Uani 1 1 d . . . . .
H17 H 0.5653 0.6224 1.0733 0.053 Uiso 1 1 calc R . . . .
C18 C 0.4400(3) 0.5658(2) 1.04012(16) 0.0367(9) Uani 1 1 d . . . . .
H18 H 0.4715 0.5197 1.0443 0.044 Uiso 1 1 calc R . . . .
C19 C 0.3378(3) 0.57137(19) 1.01683(13) 0.0262(7) Uani 1 1 d . . . . .
C20 C 0.2725(2) 0.50771(18) 0.99831(13) 0.0246(7) Uani 1 1 d . . . . .
C21 C 0.3113(3) 0.43720(19) 1.00458(14) 0.0303(8) Uani 1 1 d . . . . .
H21 H 0.3781 0.4306 1.0238 0.036 Uiso 1 1 calc R . . . .
C22 C 0.2568(3) 0.37629(19) 0.98404(14) 0.0278(7) Uani 1 1 d . . . . .
C23 C 0.3028(3) 0.3027(2) 0.99333(16) 0.0369(9) Uani 1 1 d . . . . .
C24 C 0.2747(3) 0.2492(2) 0.95734(18) 0.0452(11) Uani 1 1 d . . . . .
H24 H 0.2275 0.2600 0.9272 0.054 Uiso 1 1 calc R . . . .
C25 C 0.3149(4) 0.1805(3) 0.9652(2) 0.0650(16) Uani 1 1 d . . . . .
H25 H 0.2968 0.1445 0.9403 0.078 Uiso 1 1 calc R . . . .
C26 C 0.3816(5) 0.1644(3) 1.0097(2) 0.081(2) Uani 1 1 d . . . . .
H26 H 0.4092 0.1172 1.0153 0.097 Uiso 1 1 calc R . . . .
C27 C 0.4082(5) 0.2164(3) 1.0458(2) 0.086(2) Uani 1 1 d . . . . .
H27 H 0.4521 0.2046 1.0767 0.104 Uiso 1 1 calc R . . . .
C28 C 0.3713(4) 0.2858(2) 1.0372(2) 0.0613(15) Uani 1 1 d . . . . .
H28 H 0.3929 0.3223 1.0615 0.074 Uiso 1 1 calc R . . . .
C29 C 0.0800(3) 0.4394(2) 0.58893(16) 0.0398(9) Uani 1 1 d . . . . .
H29 H 0.0346 0.4522 0.6092 0.048 Uiso 1 1 calc R . . . .
C30 C 0.0933(4) 0.4854(2) 0.55143(18) 0.0476(11) Uani 1 1 d . . . . .
H30 H 0.0586 0.5303 0.5466 0.057 Uiso 1 1 calc R . . . .
C31 C 0.1569(4) 0.4660(3) 0.52099(19) 0.0513(12) Uani 1 1 d . . . . .
H31 H 0.1660 0.4975 0.4951 0.062 Uiso 1 1 calc R . . . .
C32 C 0.2071(4) 0.4010(3) 0.52827(18) 0.0510(12) Uani 1 1 d . . . . .
H32 H 0.2500 0.3873 0.5070 0.061 Uiso 1 1 calc R . . . .
C33 C 0.1956(3) 0.3555(2) 0.56637(17) 0.0425(10) Uani 1 1 d . . . . .
H33 H 0.2314 0.3110 0.5712 0.051 Uiso 1 1 calc R . . . .
C34 C 0.1330(3) 0.3738(2) 0.59729(15) 0.0352(9) Uani 1 1 d . . . . .
C35 C 0.1169(3) 0.3272(2) 0.63907(14) 0.0320(8) Uani 1 1 d . . . . .
C36 C 0.1330(3) 0.2531(2) 0.63808(14) 0.0319(8) Uani 1 1 d . . . . .
H36 H 0.1652 0.2347 0.6134 0.038 Uiso 1 1 calc R . . . .
C37 C 0.1048(3) 0.20352(19) 0.67116(13) 0.0263(7) Uani 1 1 d . . . . .
C38 C 0.1235(3) 0.12427(19) 0.66651(13) 0.0260(7) Uani 1 1 d . . . . .
C39 C 0.1152(3) 0.0796(2) 0.70581(14) 0.0304(8) Uani 1 1 d . . . . .
H39 H 0.0948 0.0996 0.7337 0.037 Uiso 1 1 calc R . . . .
C40 C 0.1361(3) 0.0063(2) 0.70506(15) 0.0356(9) Uani 1 1 d . . . . .
H40 H 0.1304 -0.0235 0.7323 0.043 Uiso 1 1 calc R . . . .
C41 C 0.1654(3) -0.0231(2) 0.66444(16) 0.0370(9) Uani 1 1 d . . . . .
H41 H 0.1806 -0.0732 0.6639 0.044 Uiso 1 1 calc R . . . .
C42 C 0.1724(3) 0.0202(2) 0.62461(16) 0.0379(9) Uani 1 1 d . . . . .
H42 H 0.1912 -0.0003 0.5965 0.046 Uiso 1 1 calc R . . . .
C43 C 0.1519(3) 0.0936(2) 0.62562(14) 0.0315(8) Uani 1 1 d . . . . .
H43 H 0.1573 0.1232 0.5982 0.038 Uiso 1 1 calc R . . . .
C44 C 0.3915(4) 0.3329(3) 0.7255(2) 0.0596(14) Uani 1 1 d . . . . .
H44 H 0.3317 0.3546 0.7065 0.072 Uiso 1 1 calc R . . . .
C45 C 0.4836(5) 0.3446(4) 0.7120(3) 0.079(2) Uani 1 1 d . . . . .
H45 H 0.4859 0.3741 0.6841 0.095 Uiso 1 1 calc R . . . .
C46 C 0.5695(5) 0.3139(4) 0.7386(4) 0.101(3) Uani 1 1 d . . . . .
H46 H 0.6320 0.3217 0.7294 0.121 Uiso 1 1 calc R . . . .
C47 C 0.5660(5) 0.2724(4) 0.7783(4) 0.102(3) Uani 1 1 d . . . . .
H47 H 0.6266 0.2511 0.7967 0.123 Uiso 1 1 calc R . . . .
C48 C 0.4750(4) 0.2597(4) 0.7931(3) 0.0804(19) Uani 1 1 d . . . . .
H48 H 0.4739 0.2305 0.8212 0.096 Uiso 1 1 calc R . . . .
C49 C 0.3865(3) 0.2905(3) 0.7657(2) 0.0508(13) Uani 1 1 d . . . . .
C50 C 0.2857(3) 0.2791(2) 0.77831(17) 0.0405(10) Uani 1 1 d . . . . .
C51 C 0.2677(3) 0.2164(2) 0.80343(16) 0.0407(10) Uani 1 1 d . . . . .
H51 H 0.3186 0.1802 0.8100 0.049 Uiso 1 1 calc R . . . .
C52 C 0.1780(3) 0.2045(2) 0.81922(14) 0.0326(8) Uani 1 1 d . . . . .
C53 C 0.1604(3) 0.1353(2) 0.84419(15) 0.0357(9) Uani 1 1 d . . . . .
C54 C 0.2048(4) 0.0707(3) 0.83521(18) 0.0487(11) Uani 1 1 d . . . . .
H54 H 0.2526 0.0700 0.8148 0.058 Uiso 1 1 calc R . . . .
C55 C 0.1796(4) 0.0076(3) 0.8559(2) 0.0618(14) Uani 1 1 d . . . . .
H55 H 0.2099 -0.0366 0.8495 0.074 Uiso 1 1 calc R . . . .
C56 C 0.1104(4) 0.0078(3) 0.8860(2) 0.0615(14) Uani 1 1 d . . . . .
H56 H 0.0934 -0.0360 0.9001 0.074 Uiso 1 1 calc R . . . .
C57 C 0.0667(4) 0.0718(3) 0.89522(19) 0.0523(12) Uani 1 1 d . . . . .
H57 H 0.0194 0.0724 0.9159 0.063 Uiso 1 1 calc R . . . .
C58 C 0.0915(3) 0.1349(2) 0.87454(16) 0.0413(10) Uani 1 1 d . . . . .
H58 H 0.0610 0.1789 0.8811 0.050 Uiso 1 1 calc R . . . .
C59 C -0.1429(3) 0.1193(2) 0.77004(15) 0.0414(10) Uani 1 1 d . . . . .
H59 H -0.0801 0.1374 0.7884 0.050 Uiso 1 1 calc R . . . .
C60 C -0.1734(4) 0.0503(3) 0.77932(18) 0.0557(13) Uani 1 1 d . . . . .
H60 H -0.1320 0.0215 0.8043 0.067 Uiso 1 1 calc R . . . .
C61 C -0.2643(4) 0.0231(3) 0.75219(18) 0.0555(13) Uani 1 1 d . . . . .
H61 H -0.2849 -0.0246 0.7581 0.067 Uiso 1 1 calc R . . . .
C62 C -0.3242(3) 0.0654(3) 0.71677(17) 0.0476(11) Uani 1 1 d . . . . .
H62 H -0.3868 0.0470 0.6983 0.057 Uiso 1 1 calc R . . . .
C63 C -0.2949(3) 0.1346(2) 0.70747(16) 0.0391(9) Uani 1 1 d . . . . .
H63 H -0.3374 0.1633 0.6828 0.047 Uiso 1 1 calc R . . . .
C64 C -0.2035(3) 0.1623(2) 0.73399(14) 0.0318(8) Uani 1 1 d . . . . .
C65 C -0.1648(3) 0.2355(2) 0.72409(14) 0.0290(8) Uani 1 1 d . . . . .
C66 C -0.2077(3) 0.2738(2) 0.68070(15) 0.0364(9) Uani 1 1 d . . . . .
H66 H -0.2598 0.2512 0.6567 0.044 Uiso 1 1 calc R . . . .
C67 C -0.1777(3) 0.3438(2) 0.67096(14) 0.0357(9) Uani 1 1 d D . . . .
C68 C -0.2372(6) 0.3905(5) 0.6294(3) 0.043(2) Uani 0.5 1 d D U P A 1
C69 C -0.3196(6) 0.3636(3) 0.5948(3) 0.056(2) Uani 0.5 1 d G U P A 1
H69 H -0.3407 0.3150 0.5972 0.067 Uiso 0.5 1 calc R . P A 1
C70 C -0.3712(5) 0.4078(4) 0.5568(3) 0.062(2) Uani 0.5 1 d G U P A 1
H70 H -0.4275 0.3894 0.5331 0.075 Uiso 0.5 1 calc R . P A 1
C71 C -0.3404(6) 0.4788(4) 0.5533(3) 0.058(2) Uani 0.5 1 d G U P A 1
H71 H -0.3757 0.5090 0.5273 0.070 Uiso 0.5 1 calc R . P A 1
C72 C -0.2580(6) 0.5057(4) 0.5880(3) 0.054(2) Uani 0.5 1 d G U P A 1
H72 H -0.2370 0.5543 0.5856 0.065 Uiso 0.5 1 calc R . P A 1
C73 C -0.2064(5) 0.4615(5) 0.6260(3) 0.0424(19) Uani 0.5 1 d G U P A 1
H73 H -0.1501 0.4799 0.6497 0.051 Uiso 0.5 1 calc R . P A 1
C68' C -0.2379(6) 0.3808(5) 0.6242(3) 0.042(2) Uani 0.5 1 d D U P A 2
C69' C -0.2927(6) 0.3438(3) 0.5830(3) 0.053(2) Uani 0.5 1 d G U P A 2
H69' H -0.2928 0.2925 0.5827 0.064 Uiso 0.5 1 calc R . P A 2
C70' C -0.3475(6) 0.3820(4) 0.5424(2) 0.059(2) Uani 0.5 1 d G U P A 2
H70' H -0.3850 0.3567 0.5143 0.071 Uiso 0.5 1 calc R . P A 2
C71' C -0.3474(6) 0.4571(4) 0.5430(3) 0.058(2) Uani 0.5 1 d G U P A 2
H71' H -0.3848 0.4832 0.5152 0.070 Uiso 0.5 1 calc R . P A 2
C72' C -0.2925(6) 0.4940(3) 0.5841(3) 0.055(2) Uani 0.5 1 d G U P A 2
H72' H -0.2924 0.5454 0.5845 0.066 Uiso 0.5 1 calc R . P A 2
C73' C -0.2378(6) 0.4559(5) 0.6247(3) 0.047(2) Uani 0.5 1 d G U P A 2
H73' H -0.2003 0.4811 0.6529 0.057 Uiso 0.5 1 calc R . P A 2
O12 O -0.13589(18) 0.46411(14) 0.90430(10) 0.0318(6) Uani 1 1 d . . . . .
N5 N -0.2968(2) 0.4967(2) 0.87094(12) 0.0371(8) Uani 1 1 d . . . . .
C74 C -0.2044(3) 0.5097(2) 0.89668(14) 0.0298(8) Uani 1 1 d . . . . .
H74 H -0.1895 0.5567 0.9102 0.036 Uiso 1 1 calc R . . . .
C75 C -0.3247(3) 0.4256(3) 0.84979(18) 0.0528(12) Uani 1 1 d . . . . .
H75A H -0.2673 0.3926 0.8596 0.079 Uiso 1 1 calc GR . . . .
H75B H -0.3435 0.4292 0.8135 0.079 Uiso 1 1 calc GR . . . .
H75C H -0.3822 0.4071 0.8621 0.079 Uiso 1 1 calc GR . . . .
C76 C -0.3725(3) 0.5537(3) 0.86105(19) 0.0532(13) Uani 1 1 d . . . . .
H76A H -0.3445 0.5978 0.8784 0.080 Uiso 1 1 calc GR . . . .
H76B H -0.4322 0.5386 0.8729 0.080 Uiso 1 1 calc GR . . . .
H76C H -0.3917 0.5630 0.8252 0.080 Uiso 1 1 calc GR . . . .

loop_
_atom_site_aniso_label
_atom_site_aniso_U_11
_atom_site_aniso_U_22
_atom_site_aniso_U_33
_atom_site_aniso_U_23
_atom_site_aniso_U_13
_atom_site_aniso_U_12
Dy1 0.01918(7) 0.01905(8) 0.02690(9) -0.00463(6) 0.00137(6) 0.00277(6)
Dy2 0.02919(9) 0.02169(8) 0.03030(9) -0.00406(7) 0.00885(7) -0.00261(6)
O1 0.0273(12) 0.0203(11) 0.0278(13) -0.0039(10) 0.0005(10) 0.0050(9)
O2 0.0277(12) 0.0207(12) 0.0310(14) -0.0047(10) 0.0030(10) 0.0019(10)
O3 0.0615(19) 0.0328(15) 0.0452(18) -0.0030(13) 0.0264(15) -0.0109(14)
O4 0.0207(11) 0.0235(12) 0.0377(14) -0.0054(11) 0.0006(10) 0.0025(9)
O5 0.0218(12) 0.0240(12) 0.0399(15) -0.0076(11) -0.0008(10) 0.0047(10)
O6 0.0599(19) 0.0231(13) 0.0396(16) -0.0029(12) 0.0213(14) -0.0017(12)
O7 0.0382(14) 0.0247(13) 0.0327(14) -0.0032(11) 0.0116(11) -0.0024(11)
O8 0.0336(14) 0.0305(14) 0.0533(18) -0.0097(13) 0.0152(13) -0.0025(11)
O9 0.0315(13) 0.0314(14) 0.0362(15) -0.0025(11) 0.0081(11) 0.0062(11)
O10 0.0301(13) 0.0338(14) 0.0286(14) -0.0058(11) 0.0033(10) -0.0059(11)
O11 0.0391(15) 0.0306(14) 0.0427(16) 0.0016(12) 0.0035(12) -0.0024(12)
N1 0.0206(13) 0.0228(14) 0.0293(16) -0.0038(12) 0.0048(11) 0.0017(11)
N2 0.0220(13) 0.0222(14) 0.0289(16) -0.0029(12) 0.0055(11) 0.0012(11)
N3 0.0227(14) 0.0237(15) 0.0304(16) -0.0027(12) 0.0065(12) -0.0019(11)
N4 0.0322(16) 0.0272(16) 0.0347(17) 0.0009(13) 0.0136(13) -0.0025(13)
C1 0.0219(16) 0.0253(17) 0.0307(19) -0.0019(14) 0.0042(14) 0.0043(13)
C2 0.0228(16) 0.0237(17) 0.0282(18) -0.0010(14) 0.0004(13) 0.0052(13)
C3 0.038(2) 0.0258(18) 0.032(2) -0.0028(15) 0.0025(16) 0.0073(15)
C4 0.050(2) 0.031(2) 0.033(2) 0.0034(17) 0.0099(18) 0.0054(18)
C5 0.052(2) 0.027(2) 0.040(2) 0.0010(17) 0.0145(19) -0.0009(17)
C6 0.036(2) 0.0271(19) 0.036(2) -0.0028(16) 0.0110(16) 0.0018(15)
C7 0.044(2) 0.030(2) 0.042(2) -0.0052(17) 0.0156(18) -0.0092(17)
C8 0.039(2) 0.0296(19) 0.036(2) -0.0097(16) 0.0130(17) -0.0088(16)
C9 0.0262(17) 0.0261(18) 0.033(2) -0.0063(15) 0.0071(14) -0.0032(14)
C10 0.0261(17) 0.0245(17) 0.0298(19) -0.0082(14) 0.0057(14) -0.0026(13)
C11 0.0168(15) 0.0238(17) 0.0328(19) -0.0018(14) 0.0022(13) 0.0019(12)
C12 0.0227(16) 0.0220(17) 0.036(2) -0.0023(15) 0.0054(14) -0.0017(13)
C13 0.038(2) 0.0238(18) 0.047(2) 0.0004(17) 0.0124(18) -0.0023(16)
C14 0.0280(19) 0.030(2) 0.057(3) -0.0026(19) 0.0031(18) 0.0019(16)
C15 0.040(2) 0.024(2) 0.088(4) -0.003(2) 0.005(2) -0.0001(18)
C16 0.037(2) 0.033(2) 0.075(3) -0.009(2) 0.005(2) -0.0102(18)
C17 0.0285(19) 0.036(2) 0.063(3) -0.007(2) 0.0015(19) -0.0064(17)
C18 0.0294(19) 0.0295(19) 0.048(2) -0.0055(18) 0.0023(17) 0.0004(15)
C19 0.0240(16) 0.0247(17) 0.0289(18) -0.0015(14) 0.0039(14) -0.0020(13)
C20 0.0225(16) 0.0240(17) 0.0269(18) -0.0015(14) 0.0045(13) 0.0003(13)
C21 0.0210(16) 0.0263(18) 0.039(2) -0.0027(16) -0.0021(15) 0.0043(14)
C22 0.0255(17) 0.0241(17) 0.0322(19) -0.0002(15) 0.0033(14) 0.0050(14)
C23 0.0306(19) 0.0236(18) 0.049(2) -0.0042(17) -0.0069(17) 0.0051(15)
C24 0.040(2) 0.029(2) 0.057(3) -0.0093(19) -0.011(2) 0.0087(17)
C25 0.061(3) 0.033(2) 0.081(4) -0.021(2) -0.025(3) 0.015(2)
C26 0.081(4) 0.033(3) 0.099(5) -0.015(3) -0.045(3) 0.025(3)
C27 0.096(4) 0.035(3) 0.090(4) -0.016(3) -0.060(4) 0.026(3)
C28 0.061(3) 0.029(2) 0.073(4) -0.013(2) -0.028(3) 0.011(2)
C29 0.044(2) 0.033(2) 0.042(2) 0.0015(18) 0.0077(18) -0.0007(17)
C30 0.053(3) 0.034(2) 0.053(3) 0.008(2) 0.006(2) 0.000(2)
C31 0.065(3) 0.041(3) 0.050(3) 0.011(2) 0.016(2) -0.008(2)
C32 0.067(3) 0.042(3) 0.051(3) 0.007(2) 0.029(2) 0.001(2)
C33 0.052(3) 0.029(2) 0.051(3) 0.0013(19) 0.021(2) -0.0018(18)
C34 0.042(2) 0.0283(19) 0.035(2) -0.0001(16) 0.0067(17) -0.0060(16)
C35 0.0351(19) 0.0294(19) 0.030(2) -0.0020(16) 0.0055(15) -0.0051(16)
C36 0.040(2) 0.0267(18) 0.030(2) -0.0038(15) 0.0105(16) -0.0021(16)
C37 0.0264(17) 0.0244(17) 0.0258(18) -0.0025(14) 0.0010(14) -0.0016(14)
C38 0.0235(16) 0.0254(17) 0.0269(18) -0.0002(14) 0.0012(13) -0.0013(13)
C39 0.0332(19) 0.0272(18) 0.0304(19) -0.0012(15) 0.0060(15) -0.0013(15)
C40 0.042(2) 0.030(2) 0.033(2) 0.0055(16) 0.0038(17) 0.0009(16)
C41 0.039(2) 0.0243(18) 0.045(2) -0.0020(17) 0.0039(18) 0.0031(16)
C42 0.044(2) 0.033(2) 0.038(2) -0.0058(17) 0.0114(18) 0.0032(17)
C43 0.041(2) 0.0270(19) 0.0282(19) 0.0003(15) 0.0102(16) -0.0022(16)
C44 0.050(3) 0.061(3) 0.075(4) -0.030(3) 0.031(3) -0.019(2)
C45 0.072(4) 0.079(4) 0.104(5) -0.056(4) 0.056(4) -0.040(3)
C46 0.059(4) 0.094(5) 0.171(8) -0.081(6) 0.070(5) -0.035(4)
C47 0.038(3) 0.098(6) 0.176(9) -0.037(6) 0.034(4) -0.003(3)
C48 0.036(3) 0.080(4) 0.126(6) -0.021(4) 0.020(3) -0.004(3)
C49 0.035(2) 0.046(3) 0.077(3) -0.033(2) 0.023(2) -0.0094(19)
C50 0.031(2) 0.039(2) 0.053(3) -0.021(2) 0.0118(18) -0.0053(17)
C51 0.031(2) 0.041(2) 0.049(3) -0.012(2) 0.0053(18) 0.0066(17)
C52 0.0311(19) 0.033(2) 0.031(2) -0.0088(16) 0.0005(15) 0.0011(15)
C53 0.033(2) 0.035(2) 0.033(2) -0.0034(17) -0.0055(16) 0.0052(16)
C54 0.049(3) 0.043(3) 0.049(3) 0.001(2) 0.003(2) 0.017(2)
C55 0.064(3) 0.040(3) 0.077(4) 0.006(3) 0.006(3) 0.022(2)
C56 0.064(3) 0.046(3) 0.069(4) 0.017(3) 0.002(3) 0.006(2)
C57 0.054(3) 0.050(3) 0.052(3) 0.009(2) 0.008(2) 0.003(2)
C58 0.040(2) 0.039(2) 0.043(2) -0.0026(19) 0.0048(18) 0.0042(18)
C59 0.044(2) 0.043(2) 0.034(2) 0.0011(18) 0.0016(18) -0.0155(19)
C60 0.067(3) 0.051(3) 0.043(3) 0.011(2) 0.000(2) -0.019(2)
C61 0.070(3) 0.051(3) 0.046(3) 0.002(2) 0.014(2) -0.035(3)
C62 0.042(2) 0.061(3) 0.040(2) -0.005(2) 0.0086(19) -0.027(2)
C63 0.032(2) 0.048(2) 0.038(2) -0.0044(19) 0.0079(17) -0.0123(18)
C64 0.0323(19) 0.039(2) 0.0252(19) -0.0063(16) 0.0090(15) -0.0087(16)
C65 0.0255(17) 0.034(2) 0.0296(19) -0.0069(15) 0.0100(14) -0.0038(15)
C66 0.034(2) 0.043(2) 0.031(2) -0.0011(17) 0.0033(16) -0.0073(17)
C67 0.032(2) 0.040(2) 0.035(2) 0.0026(17) 0.0085(16) 0.0012(17)
C68 0.042(3) 0.049(4) 0.036(3) 0.003(3) 0.006(3) -0.001(3)
C69 0.052(4) 0.053(4) 0.054(4) 0.010(3) -0.006(3) -0.007(3)
C70 0.060(4) 0.058(4) 0.059(4) 0.008(3) -0.008(3) -0.006(3)
C71 0.062(4) 0.055(4) 0.052(4) 0.011(4) -0.001(3) -0.003(4)
C72 0.057(4) 0.054(4) 0.048(4) 0.007(3) 0.005(3) -0.006(3)
C73 0.045(4) 0.047(3) 0.037(3) 0.006(3) 0.013(3) 0.004(3)
C68' 0.041(3) 0.047(4) 0.037(3) 0.006(3) 0.006(3) -0.001(3)
C69' 0.050(4) 0.058(4) 0.046(4) 0.004(3) -0.001(3) -0.010(3)
C70' 0.057(4) 0.064(4) 0.049(4) 0.005(3) -0.002(3) -0.013(3)
C71' 0.060(4) 0.060(4) 0.049(4) 0.015(4) 0.000(3) -0.004(4)
C72' 0.058(4) 0.057(4) 0.047(3) 0.011(3) 0.003(3) 0.001(3)
C73' 0.051(4) 0.051(4) 0.037(3) 0.001(3) 0.006(3) 0.004(3)
O12 0.0232(12) 0.0348(14) 0.0351(14) -0.0075(11) 0.0016(10) 0.0045(11)
N5 0.0233(15) 0.049(2) 0.0361(19) 0.0038(16) 0.0004(13) 0.0032(14)
C74 0.0227(17) 0.035(2) 0.032(2) -0.0006(16) 0.0057(14) 0.0017(15)
C75 0.036(2) 0.069(3) 0.049(3) -0.007(2) 0.000(2) -0.012(2)
C76 0.027(2) 0.076(3) 0.056(3) 0.024(3) 0.0082(19) 0.018(2)

loop_
_atom_type_symbol
_atom_type_description
_atom_type_scat_dispersion_real
_atom_type_scat_dispersion_imag
_atom_type_scat_source
C C 0.0033 0.0016 'International Tables Vol C Tables 4.2.6.8 and 6.1.1.4'
H H 0.0000 0.0000 'International Tables Vol C Tables 4.2.6.8 and 6.1.1.4'
Dy Dy -0.1892 4.4098 'International Tables Vol C Tables 4.2.6.8 and 6.1.1.4'
N N 0.0061 0.0033 'International Tables Vol C Tables 4.2.6.8 and 6.1.1.4'
O O 0.0106 0.0060 'International Tables Vol C Tables 4.2.6.8 and 6.1.1.4'

loop_
_geom_angle_atom_site_label_1
_geom_angle_atom_site_label_2
_geom_angle_atom_site_label_3
_geom_angle
_geom_angle_site_symmetry_1
_geom_angle_site_symmetry_3
O1 Dy1 Dy1 36.19(5) . 3_567
O1 Dy1 Dy1 36.33(6) 3_567 3_567
O1 Dy1 O1 72.52(9) 3_567 .
O1 Dy1 N1 124.79(9) 3_567 .
O1 Dy1 N1 66.51(9) . .
O1 Dy1 N2 141.69(9) 3_567 .
O1 Dy1 N2 129.67(9) . .
O2 Dy1 Dy1 132.88(6) . 3_567
O2 Dy1 O1 96.85(8) . 3_567
O2 Dy1 O1 167.62(8) . .
O2 Dy1 N1 125.79(9) . .
O2 Dy1 N2 62.68(9) . .
O2 Dy1 O12 85.24(9) . .
O4 Dy1 Dy1 79.17(6) . 3_567
O4 Dy1 O1 88.26(9) . .
O4 Dy1 O1 74.15(8) . 3_567
O4 Dy1 O2 82.59(9) . .
O4 Dy1 N1 136.84(9) . .
O4 Dy1 N2 128.87(9) . .
O4 Dy1 O12 145.80(9) . .
O5 Dy1 Dy1 118.44(7) . 3_567
O5 Dy1 O1 88.85(9) . .
O5 Dy1 O1 142.14(8) . 3_567
O5 Dy1 O2 96.30(9) . .
O5 Dy1 O4 72.59(8) . .
O5 Dy1 N1 72.49(9) . .
O5 Dy1 N2 75.21(9) . .
O5 Dy1 O12 140.74(9) . .
N1 Dy1 Dy1 96.06(7) . 3_567
N1 Dy1 N2 63.18(9) . .
N2 Dy1 Dy1 151.91(6) . 3_567
O12 Dy1 Dy1 86.16(6) . 3_567
O12 Dy1 O1 75.76(8) . 3_567
O12 Dy1 O1 97.89(9) . .
O12 Dy1 N1 74.99(9) . .
O12 Dy1 N2 70.80(9) . .
O6 Dy2 O11 72.47(10) . .
O6 Dy2 N3 132.89(9) . .
O6 Dy2 N4 70.67(10) . .
O7 Dy2 O6 72.12(9) . .
O7 Dy2 O8 82.72(9) . .
O7 Dy2 O11 101.02(10) . .
O7 Dy2 N3 154.70(9) . .
O7 Dy2 N4 141.50(9) . .
O8 Dy2 O6 74.31(11) . .
O8 Dy2 O11 143.44(10) . .
O8 Dy2 N3 99.29(9) . .
O8 Dy2 N4 78.14(10) . .
O9 Dy2 O6 138.00(9) . .
O9 Dy2 O7 79.51(9) . .
O9 Dy2 O8 71.88(10) . .
O9 Dy2 O11 144.67(9) . .
O9 Dy2 N3 77.25(9) . .
O9 Dy2 N4 124.20(10) . .
O10 Dy2 O6 125.70(10) . .
O10 Dy2 O7 77.00(9) . .
O10 Dy2 O8 143.50(10) . .
O10 Dy2 O9 74.78(9) . .
O10 Dy2 O11 71.06(9) . .
O10 Dy2 N3 87.33(9) . .
O10 Dy2 N4 134.59(9) . .
O11 Dy2 N3 92.30(10) . .
O11 Dy2 N4 76.87(10) . .
N4 Dy2 N3 62.42(10) . .
Dy1 O1 Dy1 107.48(9) 3_567 .
C2 O1 Dy1 124.3(2) . 3_567
C2 O1 Dy1 120.5(2) . .
C11 O2 Dy1 122.7(2) . .
N4 O3 H3 109.5 . .
C20 O4 Dy1 137.4(2) . .
C22 O5 Dy1 135.4(2) . .
C35 O6 Dy2 135.7(2) . .
C37 O7 Dy2 137.0(2) . .
C50 O8 Dy2 131.7(3) . .
C52 O9 Dy2 129.0(2) . .
C65 O10 Dy2 129.1(2) . .
C67 O11 Dy2 129.4(2) . .
C1 N1 Dy1 117.6(2) . .
C9 N1 Dy1 122.3(2) . .
C9 N1 C1 119.9(3) . .
N3 N2 Dy1 119.9(2) . .
C10 N2 Dy1 121.5(2) . .
C10 N2 N3 118.3(3) . .
N2 N3 Dy2 129.2(2) . .
C11 N3 Dy2 120.5(2) . .
C11 N3 N2 108.1(3) . .
O3 N4 Dy2 119.9(2) . .
C12 N4 Dy2 124.7(2) . .
C12 N4 O3 115.3(3) . .
N1 C1 C2 116.5(3) . .
N1 C1 C6 122.4(3) . .
C6 C1 C2 121.1(3) . .
O1 C2 C1 118.0(3) . .
O1 C2 C3 124.6(3) . .
C3 C2 C1 117.4(3) . .
C2 C3 H3A 119.4 . .
C2 C3 C4 121.2(4) . .
C4 C3 H3A 119.4 . .
C3 C4 H4 118.9 . .
C5 C4 C3 122.1(4) . .
C5 C4 H4 118.9 . .
C4 C5 H5 120.4 . .
C4 C5 C6 119.3(4) . .
C6 C5 H5 120.4 . .
C5 C6 C1 118.8(3) . .
C5 C6 C7 125.0(4) . .
C7 C6 C1 116.1(4) . .
C6 C7 H7 119.5 . .
C8 C7 C6 120.9(4) . .
C8 C7 H7 119.5 . .
C7 C8 H8 120.5 . .
C7 C8 C9 119.0(4) . .
C9 C8 H8 120.5 . .
N1 C9 C8 121.5(3) . .
N1 C9 C10 116.0(3) . .
C8 C9 C10 122.4(3) . .
N2 C10 C9 116.5(3) . .
N2 C10 H10 121.7 . .
C9 C10 H10 121.7 . .
O2 C11 N3 126.3(3) . .
O2 C11 C12 117.6(3) . .
N3 C11 C12 116.1(3) . .
N4 C12 C11 114.7(3) . .
N4 C12 C13 125.2(3) . .
C13 C12 C11 120.1(3) . .
C12 C13 H13A 109.5 . .
C12 C13 H13B 109.5 . .
C12 C13 H13C 109.5 . .
H13A C13 H13B 109.5 . .
H13A C13 H13C 109.5 . .
H13B C13 H13C 109.5 . .
C15 C14 H14 119.4 . .
C19 C14 H14 119.4 . .
C19 C14 C15 121.3(4) . .
C14 C15 H15 119.9 . .
C16 C15 C14 120.2(4) . .
C16 C15 H15 119.9 . .
C15 C16 H16 120.3 . .
C17 C16 C15 119.4(4) . .
C17 C16 H16 120.3 . .
C16 C17 H17 119.7 . .
C16 C17 C18 120.6(4) . .
C18 C17 H17 119.7 . .
C17 C18 H18 119.7 . .
C17 C18 C19 120.5(4) . .
C19 C18 H18 119.7 . .
C14 C19 C18 118.1(3) . .
C14 C19 C20 118.5(3) . .
C18 C19 C20 123.5(3) . .
O4 C20 C19 116.2(3) . .
O4 C20 C21 122.9(3) . .
C21 C20 C19 120.9(3) . .
C20 C21 H21 118.3 . .
C22 C21 C20 123.4(3) . .
C22 C21 H21 118.3 . .
O5 C22 C21 124.7(3) . .
O5 C22 C23 115.1(3) . .
C21 C22 C23 120.1(3) . .
C24 C23 C22 119.2(3) . .
C28 C23 C22 121.8(4) . .
C28 C23 C24 119.0(4) . .
C23 C24 H24 119.8 . .
C25 C24 C23 120.4(4) . .
C25 C24 H24 119.8 . .
C24 C25 H25 120.2 . .
C24 C25 C26 119.6(4) . .
C26 C25 H25 120.2 . .
C25 C26 H26 119.8 . .
C27 C26 C25 120.4(4) . .
C27 C26 H26 119.8 . .
C26 C27 H27 120.0 . .
C26 C27 C28 120.1(5) . .
C28 C27 H27 120.0 . .
C23 C28 H28 119.8 . .
C27 C28 C23 120.4(4) . .
C27 C28 H28 119.8 . .
C30 C29 H29 119.8 . .
C30 C29 C34 120.5(4) . .
C34 C29 H29 119.8 . .
C29 C30 H30 120.0 . .
C31 C30 C29 120.0(4) . .
C31 C30 H30 120.0 . .
C30 C31 H31 120.1 . .
C32 C31 C30 119.7(4) . .
C32 C31 H31 120.1 . .
C31 C32 H32 119.8 . .
C31 C32 C33 120.5(4) . .
C33 C32 H32 119.8 . .
C32 C33 H33 119.6 . .
C34 C33 C32 120.8(4) . .
C34 C33 H33 119.6 . .
C29 C34 C35 117.9(4) . .
C33 C34 C29 118.5(4) . .
C33 C34 C35 123.6(4) . .
O6 C35 C34 115.2(3) . .
O6 C35 C36 124.5(4) . .
C36 C35 C34 120.2(4) . .
C35 C36 H36 117.9 . .
C35 C36 C37 124.3(4) . .
C37 C36 H36 117.9 . .
O7 C37 C36 123.3(3) . .
O7 C37 C38 116.3(3) . .
C36 C37 C38 120.4(3) . .
C39 C38 C37 118.1(3) . .
C39 C38 C43 118.4(3) . .
C43 C38 C37 123.4(3) . .
C38 C39 H39 119.4 . .
C40 C39 C38 121.2(4) . .
C40 C39 H39 119.4 . .
C39 C40 H40 120.2 . .
C41 C40 C39 119.7(4) . .
C41 C40 H40 120.2 . .
C40 C41 H41 120.0 . .
C42 C41 C40 120.0(4) . .
C42 C41 H41 120.0 . .
C41 C42 H42 119.9 . .
C41 C42 C43 120.1(4) . .
C43 C42 H42 119.9 . .
C38 C43 H43 119.7 . .
C42 C43 C38 120.5(4) . .
C42 C43 H43 119.7 . .
C45 C44 H44 119.6 . .
C49 C44 H44 119.6 . .
C49 C44 C45 120.9(6) . .
C44 C45 H45 119.9 . .
C46 C45 C44 120.2(7) . .
C46 C45 H45 119.9 . .
C45 C46 H46 120.1 . .
C47 C46 C45 119.7(6) . .
C47 C46 H46 120.1 . .
C46 C47 H47 119.2 . .
C46 C47 C48 121.7(7) . .
C48 C47 H47 119.2 . .
C47 C48 H48 120.6 . .
C49 C48 C47 118.9(7) . .
C49 C48 H48 120.6 . .
C44 C49 C48 118.6(5) . .
C44 C49 C50 118.8(5) . .
C48 C49 C50 122.6(5) . .
O8 C50 C49 115.6(4) . .
O8 C50 C51 124.3(4) . .
C51 C50 C49 120.1(4) . .
C50 C51 H51 118.5 . .
C52 C51 C50 123.0(4) . .
C52 C51 H51 118.5 . .
O9 C52 C51 123.9(4) . .
O9 C52 C53 114.9(3) . .
C51 C52 C53 121.2(4) . .
C54 C53 C52 122.2(4) . .
C54 C53 C58 118.8(4) . .
C58 C53 C52 118.8(4) . .
C53 C54 H54 120.0 . .
C55 C54 C53 119.9(5) . .
C55 C54 H54 120.0 . .
C54 C55 H55 119.6 . .
C54 C55 C56 120.8(5) . .
C56 C55 H55 119.6 . .
C55 C56 H56 120.3 . .
C57 C56 C55 119.5(5) . .
C57 C56 H56 120.3 . .
C56 C57 H57 120.0 . .
C56 C57 C58 119.9(5) . .
C58 C57 H57 120.0 . .
C53 C58 H58 119.5 . .
C57 C58 C53 121.1(4) . .
C57 C58 H58 119.5 . .
C60 C59 H59 119.8 . .
C60 C59 C64 120.5(4) . .
C64 C59 H59 119.8 . .
C59 C60 H60 119.9 . .
C59 C60 C61 120.1(5) . .
C61 C60 H60 119.9 . .
C60 C61 H61 120.3 . .
C62 C61 C60 119.4(4) . .
C62 C61 H61 120.3 . .
C61 C62 H62 119.5 . .
C61 C62 C63 120.9(4) . .
C63 C62 H62 119.5 . .
C62 C63 H63 119.8 . .
C62 C63 C64 120.3(4) . .
C64 C63 H63 119.8 . .
C59 C64 C65 118.2(3) . .
C63 C64 C59 118.7(4) . .
C63 C64 C65 123.0(4) . .
O10 C65 C64 115.3(3) . .
O10 C65 C66 123.5(4) . .
C66 C65 C64 121.1(3) . .
C65 C66 H66 118.4 . .
C65 C66 C67 123.2(4) . .
C67 C66 H66 118.4 . .
O11 C67 C66 123.9(3) . .
O11 C67 C68 113.1(5) . .
O11 C67 C68' 119.1(5) . .
C66 C67 C68 122.9(5) . .
C66 C67 C68' 116.9(5) . .
C69 C68 C67 121.7(6) . .
C69 C68 C73 120.0 . .
C73 C68 C67 118.3(6) . .
C68 C69 H69 120.0 . .
C70 C69 C68 120.0 . .
C70 C69 H69 120.0 . .
C69 C70 H70 120.0 . .
C69 C70 C71 120.0 . .
C71 C70 H70 120.0 . .
C70 C71 H71 120.0 . .
C72 C71 C70 120.0 . .
C72 C71 H71 120.0 . .
C71 C72 H72 120.0 . .
C73 C72 C71 120.0 . .
C73 C72 H72 120.0 . .
C68 C73 H73 120.0 . .
C72 C73 C68 120.0 . .
C72 C73 H73 120.0 . .
C69' C68' C67 123.9(6) . .
C69' C68' C73' 120.0 . .
C73' C68' C67 116.1(6) . .
C68' C69' H69' 120.0 . .
C70' C69' C68' 120.0 . .
C70' C69' H69' 120.0 . .
C69' C70' H70' 120.0 . .
C71' C70' C69' 120.0 . .
C71' C70' H70' 120.0 . .
C70' C71' H71' 120.0 . .
C70' C71' C72' 120.0 . .
C72' C71' H71' 120.0 . .
C71' C72' H72' 120.0 . .
C71' C72' C73' 120.0 . .
C73' C72' H72' 120.0 . .
C68' C73' H73' 120.0 . .
C72' C73' C68' 120.0 . .
C72' C73' H73' 120.0 . .
C74 O12 Dy1 138.5(2) . .
C74 N5 C75 120.8(4) . .
C74 N5 C76 121.0(4) . .
C76 N5 C75 118.1(4) . .
O12 C74 N5 123.7(4) . .
O12 C74 H74 118.1 . .
N5 C74 H74 118.1 . .
N5 C75 H75A 109.5 . .
N5 C75 H75B 109.5 . .
N5 C75 H75C 109.5 . .
H75A C75 H75B 109.5 . .
H75A C75 H75C 109.5 . .
H75B C75 H75C 109.5 . .
N5 C76 H76A 109.5 . .
N5 C76 H76B 109.5 . .
N5 C76 H76C 109.5 . .
H76A C76 H76B 109.5 . .
H76A C76 H76C 109.5 . .
H76B C76 H76C 109.5 . .

loop_
_geom_bond_atom_site_label_1
_geom_bond_atom_site_label_2
_geom_bond_distance
_geom_bond_site_symmetry_2
Dy1 Dy1 3.8394(4) 3_567
Dy1 O1 2.377(2) 3_567
Dy1 O1 2.385(2) .
Dy1 O2 2.339(3) .
Dy1 O4 2.307(2) .
Dy1 O5 2.282(2) .
Dy1 N1 2.471(3) .
Dy1 N2 2.530(3) .
Dy1 O12 2.356(2) .
Dy2 O6 2.347(3) .
Dy2 O7 2.315(2) .
Dy2 O8 2.328(3) .
Dy2 O9 2.305(3) .
Dy2 O10 2.303(3) .
Dy2 O11 2.357(3) .
Dy2 N3 2.541(3) .
Dy2 N4 2.532(3) .
O1 Dy1 2.377(2) 3_567
O1 C2 1.334(4) .
O2 C11 1.261(4) .
O3 H3 0.8400 .
O3 N4 1.382(4) .
O4 C20 1.265(4) .
O5 C22 1.262(4) .
O6 C35 1.275(5) .
O7 C37 1.265(4) .
O8 C50 1.267(5) .
O9 C52 1.274(4) .
O10 C65 1.266(4) .
O11 C67 1.261(5) .
N1 C1 1.353(5) .
N1 C9 1.330(4) .
N2 N3 1.387(4) .
N2 C10 1.281(4) .
N3 C11 1.341(4) .
N4 C12 1.276(5) .
C1 C2 1.433(5) .
C1 C6 1.422(5) .
C2 C3 1.374(5) .
C3 H3A 0.9500 .
C3 C4 1.401(6) .
C4 H4 0.9500 .
C4 C5 1.367(6) .
C5 H5 0.9500 .
C5 C6 1.407(6) .
C6 C7 1.418(5) .
C7 H7 0.9500 .
C7 C8 1.362(6) .
C8 H8 0.9500 .
C8 C9 1.416(5) .
C9 C10 1.463(5) .
C10 H10 0.9500 .
C11 C12 1.497(5) .
C12 C13 1.496(5) .
C13 H13A 0.9800 .
C13 H13B 0.9800 .
C13 H13C 0.9800 .
C14 H14 0.9500 .
C14 C15 1.386(6) .
C14 C19 1.385(5) .
C15 H15 0.9500 .
C15 C16 1.379(6) .
C16 H16 0.9500 .
C16 C17 1.378(6) .
C17 H17 0.9500 .
C17 C18 1.387(5) .
C18 H18 0.9500 .
C18 C19 1.396(5) .
C19 C20 1.494(5) .
C20 C21 1.404(5) .
C21 H21 0.9500 .
C21 C22 1.397(5) .
C22 C23 1.496(5) .
C23 C24 1.394(6) .
C23 C28 1.387(6) .
C24 H24 0.9500 .
C24 C25 1.381(6) .
C25 H25 0.9500 .
C25 C26 1.384(7) .
C26 H26 0.9500 .
C26 C27 1.374(7) .
C27 H27 0.9500 .
C27 C28 1.380(6) .
C28 H28 0.9500 .
C29 H29 0.9500 .
C29 C30 1.383(6) .
C29 C34 1.403(6) .
C30 H30 0.9500 .
C30 C31 1.381(7) .
C31 H31 0.9500 .
C31 C32 1.375(7) .
C32 H32 0.9500 .
C32 C33 1.383(6) .
C33 H33 0.9500 .
C33 C34 1.376(6) .
C34 C35 1.496(5) .
C35 C36 1.390(5) .
C36 H36 0.9500 .
C36 C37 1.406(5) .
C37 C38 1.499(5) .
C38 C39 1.389(5) .
C38 C43 1.393(5) .
C39 H39 0.9500 .
C39 C40 1.386(5) .
C40 H40 0.9500 .
C40 C41 1.383(6) .
C41 H41 0.9500 .
C41 C42 1.381(6) .
C42 H42 0.9500 .
C42 C43 1.389(5) .
C43 H43 0.9500 .
C44 H44 0.9500 .
C44 C45 1.399(7) .
C44 C49 1.374(8) .
C45 H45 0.9500 .
C45 C46 1.356(11) .
C46 H46 0.9500 .
C46 C47 1.348(12) .
C47 H47 0.9500 .
C47 C48 1.405(9) .
C48 H48 0.9500 .
C48 C49 1.390(8) .
C49 C50 1.500(6) .
C50 C51 1.402(6) .
C51 H51 0.9500 .
C51 C52 1.399(6) .
C52 C53 1.499(6) .
C53 C54 1.386(6) .
C53 C58 1.389(6) .
C54 H54 0.9500 .
C54 C55 1.377(7) .
C55 H55 0.9500 .
C55 C56 1.386(8) .
C56 H56 0.9500 .
C56 C57 1.374(7) .
C57 H57 0.9500 .
C57 C58 1.375(6) .
C58 H58 0.9500 .
C59 H59 0.9500 .
C59 C60 1.385(6) .
C59 C64 1.390(6) .
C60 H60 0.9500 .
C60 C61 1.386(7) .
C61 H61 0.9500 .
C61 C62 1.369(7) .
C62 H62 0.9500 .
C62 C63 1.381(6) .
C63 H63 0.9500 .
C63 C64 1.389(5) .
C64 C65 1.500(5) .
C65 C66 1.401(5) .
C66 H66 0.9500 .
C66 C67 1.402(6) .
C67 C68 1.516(6) .
C67 C68' 1.526(6) .
C68 C69 1.3900 .
C68 C73 1.3900 .
C69 H69 0.9500 .
C69 C70 1.3900 .
C70 H70 0.9500 .
C70 C71 1.3900 .
C71 H71 0.9500 .
C71 C72 1.3900 .
C72 H72 0.9500 .
C72 C73 1.3900 .
C73 H73 0.9500 .
C68' C69' 1.3900 .
C68' C73' 1.3900 .
C69' H69' 0.9500 .
C69' C70' 1.3900 .
C70' H70' 0.9500 .
C70' C71' 1.3900 .
C71' H71' 0.9500 .
C71' C72' 1.3900 .
C72' H72' 0.9500 .
C72' C73' 1.3900 .
C73' H73' 0.9500 .
O12 C74 1.238(4) .
N5 C74 1.318(5) .
N5 C75 1.455(6) .
N5 C76 1.455(5) .
C74 H74 0.9500 .
C75 H75A 0.9800 .
C75 H75B 0.9800 .
C75 H75C 0.9800 .
C76 H76A 0.9800 .
C76 H76B 0.9800 .
C76 H76C 0.9800 .

loop_
_geom_hbond_atom_site_label_D
_geom_hbond_atom_site_label_H
_geom_hbond_atom_site_label_A
_geom_hbond_distance_DH
_geom_hbond_distance_HA
_geom_hbond_distance_DA
_geom_hbond_angle_DHA
_geom_hbond_site_symmetry_A
O3 H3 O6 0.84 1.94 2.648(4) 141.5 .
C3 H3A O2 0.95 2.46 3.172(4) 131.6 3_567
C10 H10 O10 0.95 2.25 3.152(4) 157.9 .
C74 H74 O1 0.95 2.59 3.101(4) 114.1 3_567

loop_
_geom_torsion_atom_site_label_1
_geom_torsion_atom_site_label_2
_geom_torsion_atom_site_label_3
_geom_torsion_atom_site_label_4
_geom_torsion
_geom_torsion_site_symmetry_1
Dy1 O1 C2 C1 136.0(3) 3_567
Dy1 O1 C2 C1 -9.4(4) .
Dy1 O1 C2 C3 171.4(3) .
Dy1 O1 C2 C3 -43.2(4) 3_567
Dy1 O2 C11 N3 5.2(4) .
Dy1 O2 C11 C12 -176.3(2) .
Dy1 O4 C20 C19 -176.3(2) .
Dy1 O4 C20 C21 3.5(6) .
Dy1 O5 C22 C21 -22.2(6) .
Dy1 O5 C22 C23 159.0(3) .
Dy1 N1 C1 C2 5.0(4) .
Dy1 N1 C1 C6 -173.8(3) .
Dy1 N1 C9 C8 177.2(3) .
Dy1 N1 C9 C10 0.8(4) .
Dy1 N2 N3 Dy2 160.62(13) .
Dy1 N2 N3 C11 -2.3(3) .
Dy1 N2 C10 C9 -8.6(4) .
Dy1 O12 C74 N5 177.5(3) .
Dy2 O6 C35 C34 -178.1(3) .
Dy2 O6 C35 C36 4.9(6) .
Dy2 O7 C37 C36 -17.9(6) .
Dy2 O7 C37 C38 161.9(2) .
Dy2 O8 C50 C49 157.8(3) .
Dy2 O8 C50 C51 -20.4(6) .
Dy2 O9 C52 C51 38.2(5) .
Dy2 O9 C52 C53 -142.2(3) .
Dy2 O10 C65 C64 144.1(3) .
Dy2 O10 C65 C66 -35.8(5) .
Dy2 O11 C67 C66 25.9(6) .
Dy2 O11 C67 C68 -158.2(4) .
Dy2 O11 C67 C68' -151.3(5) .
Dy2 N3 C11 O2 -166.3(3) .
Dy2 N3 C11 C12 15.2(4) .
Dy2 N4 C12 C11 0.6(4) .
Dy2 N4 C12 C13 -179.4(3) .
O1 C2 C3 C4 179.0(3) .
O2 C11 C12 N4 171.1(3) .
O2 C11 C12 C13 -8.9(5) .
O3 N4 C12 C11 -179.7(3) .
O3 N4 C12 C13 0.3(5) .
O4 C20 C21 C22 6.4(6) .
O5 C22 C23 C24 29.0(6) .
O5 C22 C23 C28 -149.7(5) .
O6 C35 C36 C37 7.4(6) .
O7 C37 C38 C39 -13.6(5) .
O7 C37 C38 C43 168.6(3) .
O8 C50 C51 C52 -6.3(7) .
O9 C52 C53 C54 152.6(4) .
O9 C52 C53 C58 -22.6(5) .
O10 C65 C66 C67 -3.5(6) .
O11 C67 C68 C69 176.6(5) .
O11 C67 C68 C73 -2.2(7) .
O11 C67 C68' C69' 153.3(5) .
O11 C67 C68' C73' -28.2(7) .
N1 C1 C2 O1 2.6(5) .
N1 C1 C2 C3 -178.2(3) .
N1 C1 C6 C5 178.2(3) .
N1 C1 C6 C7 -3.1(5) .
N1 C9 C10 N2 5.1(5) .
N2 N3 C11 O2 -1.7(4) .
N2 N3 C11 C12 179.8(3) .
N3 N2 C10 C9 177.4(3) .
N3 C11 C12 N4 -10.2(4) .
N3 C11 C12 C13 169.7(3) .
C1 N1 C9 C8 2.2(5) .
C1 N1 C9 C10 -174.1(3) .
C1 C2 C3 C4 -0.1(5) .
C1 C6 C7 C8 1.4(6) .
C2 C1 C6 C5 -0.6(5) .
C2 C1 C6 C7 178.1(3) .
C2 C3 C4 C5 -0.5(6) .
C3 C4 C5 C6 0.5(6) .
C4 C5 C6 C1 0.0(6) .
C4 C5 C6 C7 -178.6(4) .
C5 C6 C7 C8 180.0(4) .
C6 C1 C2 O1 -178.6(3) .
C6 C1 C2 C3 0.7(5) .
C6 C7 C8 C9 2.0(6) .
C7 C8 C9 N1 -3.9(6) .
C7 C8 C9 C10 172.2(4) .
C8 C9 C10 N2 -171.3(3) .
C9 N1 C1 C2 -179.8(3) .
C9 N1 C1 C6 1.4(5) .
C10 N2 N3 Dy2 -25.2(4) .
C10 N2 N3 C11 171.9(3) .
C14 C15 C16 C17 0.0(8) .
C14 C19 C20 O4 2.1(5) .
C14 C19 C20 C21 -177.8(4) .
C15 C14 C19 C18 0.1(7) .
C15 C14 C19 C20 179.3(4) .
C15 C16 C17 C18 0.4(8) .
C16 C17 C18 C19 -0.6(7) .
C17 C18 C19 C14 0.3(6) .
C17 C18 C19 C20 -178.9(4) .
C18 C19 C20 O4 -178.7(4) .
C18 C19 C20 C21 1.4(6) .
C19 C14 C15 C16 -0.3(8) .
C19 C20 C21 C22 -173.8(4) .
C20 C21 C22 O5 2.5(6) .
C20 C21 C22 C23 -178.7(4) .
C21 C22 C23 C24 -149.9(4) .
C21 C22 C23 C28 31.4(6) .
C22 C23 C24 C25 -179.1(5) .
C22 C23 C28 C27 176.5(6) .
C23 C24 C25 C26 1.6(9) .
C24 C23 C28 C27 -2.3(9) .
C24 C25 C26 C27 -0.3(11) .
C25 C26 C27 C28 -2.3(12) .
C26 C27 C28 C23 3.6(11) .
C28 C23 C24 C25 -0.3(8) .
C29 C30 C31 C32 -0.2(7) .
C29 C34 C35 O6 -22.2(5) .
C29 C34 C35 C36 154.9(4) .
C30 C29 C34 C33 -2.1(6) .
C30 C29 C34 C35 178.8(4) .
C30 C31 C32 C33 -1.1(8) .
C31 C32 C33 C34 0.8(8) .
C32 C33 C34 C29 0.8(7) .
C32 C33 C34 C35 179.8(4) .
C33 C34 C35 O6 158.8(4) .
C33 C34 C35 C36 -24.1(6) .
C34 C29 C30 C31 1.9(7) .
C34 C35 C36 C37 -169.4(4) .
C35 C36 C37 O7 -1.5(6) .
C35 C36 C37 C38 178.7(4) .
C36 C37 C38 C39 166.2(3) .
C36 C37 C38 C43 -11.7(5) .
C37 C38 C39 C40 -176.9(3) .
C37 C38 C43 C42 177.2(4) .
C38 C39 C40 C41 -0.3(6) .
C39 C38 C43 C42 -0.7(6) .
C39 C40 C41 C42 -0.8(6) .
C40 C41 C42 C43 1.2(6) .
C41 C42 C43 C38 -0.4(6) .
C43 C38 C39 C40 1.1(5) .
C44 C45 C46 C47 -0.3(9) .
C44 C49 C50 O8 -25.0(6) .
C44 C49 C50 C51 153.2(4) .
C45 C44 C49 C48 0.3(7) .
C45 C44 C49 C50 -179.4(4) .
C45 C46 C47 C48 0.0(11) .
C46 C47 C48 C49 0.4(11) .
C47 C48 C49 C44 -0.6(8) .
C47 C48 C49 C50 179.1(5) .
C48 C49 C50 O8 155.3(5) .
C48 C49 C50 C51 -26.5(7) .
C49 C44 C45 C46 0.1(8) .
C49 C50 C51 C52 175.6(4) .
C50 C51 C52 O9 -2.8(6) .
C50 C51 C52 C53 177.6(4) .
C51 C52 C53 C54 -27.7(6) .
C51 C52 C53 C58 157.0(4) .
C52 C53 C54 C55 -174.6(4) .
C52 C53 C58 C57 174.9(4) .
C53 C54 C55 C56 -0.4(8) .
C54 C53 C58 C57 -0.5(6) .
C54 C55 C56 C57 0.0(8) .
C55 C56 C57 C58 0.2(8) .
C56 C57 C58 C53 0.1(7) .
C58 C53 C54 C55 0.6(7) .
C59 C60 C61 C62 -1.0(8) .
C59 C64 C65 O10 -16.5(5) .
C59 C64 C65 C66 163.4(4) .
C60 C59 C64 C63 -0.2(6) .
C60 C59 C64 C65 -177.6(4) .
C60 C61 C62 C63 0.5(8) .
C61 C62 C63 C64 0.1(7) .
C62 C63 C64 C59 -0.3(6) .
C62 C63 C64 C65 177.0(4) .
C63 C64 C65 O10 166.2(4) .
C63 C64 C65 C66 -13.9(6) .
C64 C59 C60 C61 0.8(8) .
C64 C65 C66 C67 176.7(4) .
C65 C66 C67 O11 8.0(7) .
C65 C66 C67 C68 -167.6(5) .
C65 C66 C67 C68' -174.8(5) .
C66 C67 C68 C69 -7.4(8) .
C66 C67 C68 C73 173.7(4) .
C66 C67 C68' C69' -24.1(8) .
C66 C67 C68' C73' 154.4(4) .
C67 C68 C69 C70 -178.9(8) .
C67 C68 C73 C72 178.9(8) .
C67 C68' C69' C70' 178.4(8) .
C67 C68' C73' C72' -178.5(7) .
C68 C69 C70 C71 0.0 .
C69 C68 C73 C72 0.0 .
C69 C70 C71 C72 0.0 .
C70 C71 C72 C73 0.0 .
C71 C72 C73 C68 0.0 .
C73 C68 C69 C70 0.0 .
C68' C69' C70' C71' 0.0 .
C69' C68' C73' C72' 0.0 .
C69' C70' C71' C72' 0.0 .
C70' C71' C72' C73' 0.0 .
C71' C72' C73' C68' 0.0 .
C73' C68' C69' C70' 0.0 .
C75 N5 C74 O12 0.7(6) .
C76 N5 C74 O12 -176.6(4) .
